data_7709487
loop_
_publ_author_name
'Gao, Chang'
'Liu, Caiyun'
'Said, Amir'
'Niu, Huihui'
'Wang, Dexin'
'Wang, Guo'
'Tung, Chen-Ho'
'Wang, Yifeng'

_publ_section_title
;
 Syntheses, structures and ligand binding modes of titanium-oxide
 complexes of 2-picolinate
;
_journal_name_full 'Dalton Transactions'
_journal_paper_doi 10.1039/D1DT04170C
_journal_year 2022
_chemical_formula_moiety 'C72 H108 N6 O44 Ti14, 2(C3 H8 O), 2(C2 H3 N), 2(C4 H11 N)'
_chemical_formula_sum 'C90 H152 N10 O46 Ti14'
_chemical_formula_weight 2780.81
_space_group_crystal_system monoclinic
_space_group_IT_number 14
_space_group_name_Hall '-P 2yn'
_space_group_name_H-M_alt 'P 1 21/n 1'
_atom_sites_solution_hydrogens mixed
_audit_creation_date 2021-12-01
_audit_creation_method
;
Olex2 1.3
(compiled 2020.11.12 svn.r5f609507 for OlexSys, GUI svn.r6408)
;
_audit_update_record
;
2021-12-06 deposited with the CCDC.	2022-01-31 downloaded from the CCDC.
;
_cell_angle_alpha 90
_cell_angle_beta 107.688(2)
_cell_angle_gamma 90
_cell_formula_units_Z 2
_cell_length_a 19.4181(2)
_cell_length_b 16.6427(2)
_cell_length_c 20.1511(4)
_cell_measurement_reflns_used 15892
_cell_measurement_temperature 172.99(10)
_cell_measurement_theta_max 76.4030
_cell_measurement_theta_min 2.7250
_cell_volume 6204.36(17)
_computing_cell_refinement 'CrysAlisPro 1.171.41.112a (Rigaku OD, 2021)'
_computing_data_collection 'CrysAlisPro 1.171.41.112a (Rigaku OD, 2021)'
_computing_data_reduction 'CrysAlisPro 1.171.41.112a (Rigaku OD, 2021)'
_computing_molecular_graphics 'Olex2 1.3 (Dolomanov et al., 2009)'
_computing_publication_material 'Olex2 1.3 (Dolomanov et al., 2009)'
_computing_structure_refinement 'SHELXL 2014/7 (Sheldrick, 2015)'
_computing_structure_solution 'ShelXT (Sheldrick, 2015)'
_diffrn_ambient_temperature 172.99(10)
_diffrn_detector 'Hybrid Pixel Array Detector'
_diffrn_detector_area_resol_mean 10.0000
_diffrn_detector_type HyPix
_diffrn_measured_fraction_theta_full 0.988
_diffrn_measured_fraction_theta_max 0.943
_diffrn_measurement_details
;
List of Runs (angles in degrees, time in seconds):

  # Type    Start    End  Width  t~exp~   \w     \q     \k     \f   Frames
#--------------------------------------------------------------------------
  1  \w     93.00 177.00   1.00    0.98    --  106.49  57.00 150.00   84
  2  \w     71.00  96.00   1.00    0.17    --   48.45 166.00 153.00   25
  3  \w    101.00 178.00   1.00    0.98    --  106.49 115.00   7.00   77
  4  \w     94.00 178.00   1.00    0.98    --  106.49  38.00-180.00   84
  5  \w    -27.00  27.00   1.00    0.17    --  -48.45  19.00 120.00   54
  6  \w    -27.00  27.00   1.00    0.17    --  -48.45  19.00   0.00   54
  7  \w    -42.00 -14.00   1.00    0.98    --  -86.25  38.00 -60.00   28
  8  \w    -42.00 -13.00   1.00    0.98    --  -86.25  38.00   0.00   29
  9  \w    -72.00 -47.00   1.00    0.98    --  -86.25 115.00   7.00   25
 10  \w    -69.00 -44.00   1.00    0.17    --  -48.45 115.00   7.00   25
 11  \w   -112.00 -86.00   1.00    0.17    --  -48.45 166.00 153.00   26
 12  \w    -98.00 -73.00   1.00    0.98    --  -86.25 166.00 153.00   25
 13  \w     37.00 105.00   1.00    0.98    --  106.49 -99.00 -60.00   68
 14  \w     83.00 108.00   1.00    0.98    --  106.49-115.00 -81.00   25
 15  \w     39.00  66.00   1.00    0.98    --  106.49-115.00 -81.00   27
 16  \w     65.00  91.00   1.00    0.17    --   48.45-115.00 -81.00   26
 17  \w     80.00 105.00   1.00    0.17    --   48.45-166.00 132.00   25
 18  \w     58.00 140.00   1.00    0.98    --  106.49-166.00 132.00   82
 19  \w     34.00  64.00   1.00    0.98    --  106.49 -57.00 120.00   30
 20  \w     35.00  66.00   1.00    0.98    --  106.49 -57.00 -30.00   31
 21  \w     34.00 104.00   1.00    0.98    --  106.49 -77.00 -60.00   70
 22  \w     34.00  66.00   1.00    0.98    --  106.49 -57.00-120.00   32
 23  \w   -115.00 -47.00   1.00    0.17    --  -48.45-166.00 132.00   68
 24  \w   -110.00 -84.00   1.00    0.98    --  -86.25-166.00 132.00   26
 25  \w   -120.00 -73.00   1.00    0.17    --  -48.45-125.00 -60.00   47
;
_diffrn_measurement_device 'four-circle diffractometer'
_diffrn_measurement_device_type 'XtaLAB Synergy, Dualflex, HyPix'
_diffrn_measurement_method '\w scans'
_diffrn_orient_matrix_type 'CrysAlisPro convention (1999,Acta A55,543-557)'
_diffrn_orient_matrix_UB_11 -0.0097305000
_diffrn_orient_matrix_UB_12 0.0730388000
_diffrn_orient_matrix_UB_13 0.0432550000
_diffrn_orient_matrix_UB_21 -0.0335539000
_diffrn_orient_matrix_UB_22 -0.0548646000
_diffrn_orient_matrix_UB_23 0.0435397000
_diffrn_orient_matrix_UB_31 0.0755602000
_diffrn_orient_matrix_UB_32 -0.0149246000
_diffrn_orient_matrix_UB_33 0.0517200000
_diffrn_radiation_monochromator mirror
_diffrn_radiation_probe x-ray
_diffrn_radiation_type 'Cu K\a'
_diffrn_radiation_wavelength 1.54184
_diffrn_reflns_av_R_equivalents 0.0838
_diffrn_reflns_av_unetI/netI 0.0694
_diffrn_reflns_Laue_measured_fraction_full 0.988
_diffrn_reflns_Laue_measured_fraction_max 0.943
_diffrn_reflns_limit_h_max 24
_diffrn_reflns_limit_h_min -18
_diffrn_reflns_limit_k_max 20
_diffrn_reflns_limit_k_min -20
_diffrn_reflns_limit_l_max 25
_diffrn_reflns_limit_l_min -25
_diffrn_reflns_number 44175
_diffrn_reflns_point_group_measured_fraction_full 0.988
_diffrn_reflns_point_group_measured_fraction_max 0.943
_diffrn_reflns_theta_full 67.684
_diffrn_reflns_theta_max 76.709
_diffrn_reflns_theta_min 2.768
_diffrn_source 'micro-focus sealed X-ray tube'
_diffrn_source_type 'PhotonJet (Cu) X-ray Source'
_exptl_absorpt_coefficient_mu 7.946
_exptl_absorpt_correction_T_max 1.00000
_exptl_absorpt_correction_T_min 0.35631
_exptl_absorpt_correction_type multi-scan
_exptl_absorpt_process_details
;
CrysAlisPro 1.171.41.112a (Rigaku Oxford Diffraction, 2021)
Empirical absorption correction using spherical harmonics,
implemented in SCALE3 ABSPACK scaling algorithm.
;
_exptl_crystal_colour colourless
_exptl_crystal_colour_primary colourless
_exptl_crystal_density_diffrn 1.489
_exptl_crystal_description plate
_exptl_crystal_F_000 2876
_exptl_crystal_size_max 0.012
_exptl_crystal_size_mid 0.01
_exptl_crystal_size_min 0.001
_refine_diff_density_max 0.924
_refine_diff_density_min -0.725
_refine_diff_density_rms 0.111
_refine_ls_extinction_method none
_refine_ls_goodness_of_fit_ref 1.049
_refine_ls_hydrogen_treatment mixed
_refine_ls_matrix_type full
_refine_ls_number_parameters 742
_refine_ls_number_reflns 12329
_refine_ls_number_restraints 22
_refine_ls_restrained_S_all 1.053
_refine_ls_R_factor_all 0.0899
_refine_ls_R_factor_gt 0.0706
_refine_ls_shift/su_max 0.001
_refine_ls_shift/su_mean 0.000
_refine_ls_structure_factor_coef Fsqd
_refine_ls_weighting_details 'w=1/[\s^2^(Fo^2^)+(0.0626P)^2^+34.7525P] where P=(Fo^2^+2Fc^2^)/3'
_refine_ls_weighting_scheme calc
_refine_ls_wR_factor_gt 0.1852
_refine_ls_wR_factor_ref 0.1953
_reflns_Friedel_coverage 0.000
_reflns_number_gt 9698
_reflns_number_total 12329
_reflns_threshold_expression 'I > 2\s(I)'
_cod_data_source_file d1dt04170c2.cif
_cod_data_source_block ti14pa6
_cod_database_code 7709487
_shelx_shelxl_version_number 2014/7
_chemical_oxdiff_usercomment 'Ti C O N'
_shelx_space_group_comment
;
The symmetry employed for this shelxl refinement is uniquely defined
by the following loop, which should always be used as a source of
symmetry information in preference to the above space-group names.
They are only intended as comments.
;
_shelx_estimated_absorpt_t_max 0.992
_shelx_estimated_absorpt_t_min 0.911
_reflns_odcompleteness_completeness 99.16
_reflns_odcompleteness_iscentric 1
_reflns_odcompleteness_theta 66.97
_olex2_refinement_description
;
1. Fixed Uiso
 At 1.2 times of:
  All C(H) groups, All C(H,H) groups
 At 1.5 times of:
  All C(H,H,H) groups, All O(H) groups
2. Restrained distances
 C44-C45 = C44-C43 = O23-C44
 1.45 with sigma of 0.01
 N5-H5
 0.998 with sigma of 0.02
3. Uiso/Uaniso restraints and constraints
O23 \\sim C43 \\sim C44 \\sim C45: within 2A with sigma of 0.01 and sigma for
terminal atoms of 0.02 within 2A
4.a Ternary CH refined with riding coordinates:
 C20(H20), C23(H23), C26(H26), C29(H29), C32(H32), C35(H35), C44(H44)
4.b Secondary CH2 refined with riding coordinates:
 C40(H40A,H40B), C41(H41A,H41B)
4.c Me refined with riding coordinates:
 C33(H33A,H33B,H33C)
4.d Aromatic/amide H refined with riding coordinates:
 C1(H1), C2(H2), C3(H3), C4(H4), C7(H7), C8(H8), C9(H9), C10(H10), C13(H13),
 C14(H14), C15(H15), C16(H16)
4.e Idealised Me refined as rotating group:
 C19(H19A,H19B,H19C), C21(H21A,H21B,H21C), C22(H22A,H22B,H22C), C24(H24A,H24B,
 H24C), C25(H25A,H25B,H25C), C27(H27A,H27B,H27C), C28(H28A,H28B,H28C), C30(H30A,
 H30B,H30C), C31(H31A,H31B,H31C), C34(H34A,H34B,H34C), C36(H36A,H36B,H36C),
 C37(H37A,H37B,H37C), C39(H39A,H39B,H39C), C42(H42A,H42B,H42C), C43(H43A,H43B,
 H43C), C45(H45A,H45B,H45C)
4.f Idealised tetrahedral OH refined as rotating group:
 O23(H23A)
;
_olex2_submission_special_instructions 'No special instructions were received'
_oxdiff_exptl_absorpt_empirical_details
;
Empirical correction (ABSPACK) includes:
- Absorption correction using spherical harmonics
- Frame scaling
;
_oxdiff_exptl_absorpt_empirical_full_max 2.020
_oxdiff_exptl_absorpt_empirical_full_min 0.588

loop_
_space_group_symop_operation_xyz
'x, y, z'
'-x+1/2, y+1/2, -z+1/2'
'-x, -y, -z'
'x-1/2, -y-1/2, z-1/2'

loop_
_atom_site_label
_atom_site_type_symbol
_atom_site_fract_x
_atom_site_fract_y
_atom_site_fract_z
_atom_site_U_iso_or_equiv
_atom_site_adp_type
_atom_site_occupancy
_atom_site_site_symmetry_order
_atom_site_calc_flag
_atom_site_refinement_flags_posn
_atom_site_refinement_flags_adp
_atom_site_refinement_flags_occupancy
_atom_site_disorder_assembly
_atom_site_disorder_group
Ti1 Ti 0.63254(4) 0.61996(5) 0.43779(5) 0.0281(2) Uani 1 1 d . . . . .
Ti2 Ti 0.71495(4) 0.42218(5) 0.45737(5) 0.0279(2) Uani 1 1 d . . . . .
Ti3 Ti 0.53281(4) 0.33990(5) 0.38157(5) 0.0273(2) Uani 1 1 d . . . . .
Ti4 Ti 0.43479(4) 0.54510(5) 0.36298(5) 0.0264(2) Uani 1 1 d . . . . .
Ti5 Ti 0.46915(4) 0.41665(5) 0.48243(5) 0.0246(2) Uani 1 1 d . . . . .
Ti6 Ti 0.31239(4) 0.48093(5) 0.42202(5) 0.0266(2) Uani 1 1 d . . . . .
Ti7 Ti 0.37906(4) 0.65801(5) 0.45928(5) 0.0266(2) Uani 1 1 d . . . . .
O1 O 0.72500(18) 0.6876(2) 0.4801(2) 0.0372(9) Uani 1 1 d . . . . .
O2 O 0.7780(2) 0.8039(3) 0.5210(3) 0.0635(15) Uani 1 1 d . . . . .
O3 O 0.6355(2) 0.6277(2) 0.3510(2) 0.0381(9) Uani 1 1 d . . . . .
O4 O 0.68935(17) 0.5275(2) 0.4708(2) 0.0290(8) Uani 1 1 d . . . . .
O5 O 0.9376(2) 0.4103(3) 0.5476(3) 0.0536(13) Uani 1 1 d . . . . .
O6 O 0.82214(18) 0.4493(2) 0.5072(2) 0.0364(9) Uani 1 1 d . . . . .
O7 O 0.72591(19) 0.4260(2) 0.3730(2) 0.0369(9) Uani 1 1 d . . . . .
O8 O 0.62708(17) 0.3648(2) 0.4355(2) 0.0299(8) Uani 1 1 d . . . . .
O9 O 0.5334(3) 0.0950(3) 0.4068(3) 0.0585(13) Uani 1 1 d . . . . .
O10 O 0.56211(18) 0.2212(2) 0.3898(2) 0.0363(9) Uani 1 1 d . . . . .
O11 O 0.5273(2) 0.3475(2) 0.2916(2) 0.0372(9) Uani 1 1 d . . . . .
O12 O 0.47947(16) 0.4327(2) 0.38879(19) 0.0268(7) Uani 1 1 d . . . . .
O13 O 0.43901(18) 0.5566(2) 0.2756(2) 0.0329(8) Uani 1 1 d . . . . .
O14 O 0.53644(17) 0.5878(2) 0.42032(19) 0.0274(7) Uani 1 1 d . . . . .
O15 O 0.39768(17) 0.6469(2) 0.3774(2) 0.0292(8) Uani 1 1 d . . . . .
O16 O 0.34333(17) 0.4966(2) 0.34713(19) 0.0289(8) Uani 1 1 d . . . . .
O17 O 0.34086(18) 0.7568(2) 0.4485(2) 0.0336(8) Uani 1 1 d . . . . .
O18 O 0.29554(17) 0.5898(2) 0.44406(19) 0.0283(8) Uani 1 1 d . . . . .
O19 O 0.22133(18) 0.4468(2) 0.3785(2) 0.0357(9) Uani 1 1 d . . . . .
O20 O 0.37206(17) 0.3856(2) 0.45980(19) 0.0270(7) Uani 1 1 d . . . . .
O21 O 0.52149(17) 0.3229(2) 0.48073(19) 0.0274(7) Uani 1 1 d . . . . .
O22 O 0.43447(16) 0.53132(19) 0.46894(18) 0.0237(7) Uani 1 1 d . . . . .
O23 O 0.6622(4) 0.0418(6) 0.3843(4) 0.114(3) Uani 1 1 d D U . . .
H23A H 0.6230 0.0528 0.3920 0.172 Uiso 1 1 calc R U . . .
N1 N 0.5974(2) 0.7472(3) 0.4386(3) 0.0346(11) Uani 1 1 d . . . . .
N2 N 0.7747(2) 0.3056(3) 0.4741(3) 0.0337(10) Uani 1 1 d . . . . .
N3 N 0.4297(2) 0.2696(3) 0.3538(3) 0.0322(10) Uani 1 1 d . . . . .
N4 N 0.9746(10) 0.890(2) 0.5350(14) 0.316(18) Uani 1 1 d . . . . .
N5 N 0.8564(3) 0.6132(3) 0.5102(3) 0.0443(13) Uani 1 1 d D . . . .
H5 H 0.850(3) 0.5559(16) 0.523(3) 0.020(13) Uiso 1 1 d D . . . .
C1 C 0.5297(3) 0.7746(3) 0.4133(4) 0.0401(14) Uani 1 1 d . . . . .
H1 H 0.4919 0.7376 0.3929 0.048 Uiso 1 1 calc R U . . .
C2 C 0.5132(3) 0.8554(4) 0.4161(4) 0.0531(19) Uani 1 1 d . . . . .
H2 H 0.4647 0.8734 0.3975 0.064 Uiso 1 1 calc R U . . .
C3 C 0.5675(4) 0.9091(4) 0.4461(5) 0.066(2) Uani 1 1 d . . . . .
H3 H 0.5569 0.9644 0.4492 0.079 Uiso 1 1 calc R U . . .
C4 C 0.6384(4) 0.8813(4) 0.4720(5) 0.060(2) Uani 1 1 d . . . . .
H4 H 0.6771 0.9172 0.4923 0.072 Uiso 1 1 calc R U . . .
C5 C 0.6506(3) 0.8000(3) 0.4673(4) 0.0407(14) Uani 1 1 d . . . . .
C6 C 0.7244(3) 0.7634(4) 0.4927(4) 0.0427(15) Uani 1 1 d . . . . .
C7 C 0.7465(3) 0.2329(4) 0.4511(4) 0.0419(14) Uani 1 1 d . . . . .
H7 H 0.6955 0.2273 0.4333 0.050 Uiso 1 1 calc R U . . .
C8 C 0.7898(3) 0.1663(4) 0.4528(4) 0.0533(18) Uani 1 1 d . . . . .
H8 H 0.7688 0.1158 0.4359 0.064 Uiso 1 1 calc R U . . .
C9 C 0.8644(3) 0.1744(4) 0.4796(4) 0.0553(18) Uani 1 1 d . . . . .
H9 H 0.8951 0.1294 0.4814 0.066 Uiso 1 1 calc R U . . .
C10 C 0.8932(3) 0.2480(4) 0.5034(4) 0.0479(16) Uani 1 1 d . . . . .
H10 H 0.9441 0.2549 0.5217 0.058 Uiso 1 1 calc R U . . .
C11 C 0.8470(3) 0.3122(3) 0.5003(3) 0.0355(12) Uani 1 1 d . . . . .
C12 C 0.8736(3) 0.3959(4) 0.5213(3) 0.0368(13) Uani 1 1 d . . . . .
C13 C 0.3630(3) 0.2995(4) 0.3333(3) 0.0376(13) Uani 1 1 d . . . . .
H13 H 0.3558 0.3547 0.3212 0.045 Uiso 1 1 calc R U . . .
C14 C 0.3033(3) 0.2505(4) 0.3295(4) 0.0514(17) Uani 1 1 d . . . . .
H14 H 0.2557 0.2721 0.3147 0.062 Uiso 1 1 calc R U . . .
C15 C 0.3141(4) 0.1710(4) 0.3474(4) 0.059(2) Uani 1 1 d . . . . .
H15 H 0.2742 0.1371 0.3454 0.071 Uiso 1 1 calc R U . . .
C16 C 0.3840(3) 0.1404(4) 0.3686(4) 0.0510(17) Uani 1 1 d . . . . .
H16 H 0.3929 0.0854 0.3809 0.061 Uiso 1 1 calc R U . . .
C17 C 0.4396(3) 0.1917(3) 0.3709(3) 0.0372(13) Uani 1 1 d . . . . .
C18 C 0.5175(3) 0.1651(3) 0.3917(4) 0.0410(14) Uani 1 1 d . . . . .
C19 C 0.6245(10) 0.5814(10) 0.2383(6) 0.175(9) Uani 1 1 d . . . . .
H19A H 0.6768 0.5826 0.2459 0.262 Uiso 1 1 calc R U . . .
H19B H 0.5990 0.5903 0.1889 0.262 Uiso 1 1 calc R U . . .
H19C H 0.6108 0.5289 0.2525 0.262 Uiso 1 1 calc R U . . .
C20 C 0.6055(6) 0.6426(6) 0.2785(5) 0.078(3) Uani 1 1 d . . . . .
H20 H 0.5521 0.6368 0.2691 0.094 Uiso 1 1 calc R U . . .
C21 C 0.6156(9) 0.7247(8) 0.2605(7) 0.140(6) Uani 1 1 d . . . . .
H21A H 0.5913 0.7608 0.2847 0.210 Uiso 1 1 calc R U . . .
H21B H 0.5950 0.7319 0.2101 0.210 Uiso 1 1 calc R U . . .
H21C H 0.6673 0.7371 0.2746 0.210 Uiso 1 1 calc R U . . .
C22 C 0.7045(4) 0.3284(7) 0.2805(6) 0.099(4) Uani 1 1 d . . . . .
H22A H 0.7254 0.2822 0.3099 0.148 Uiso 1 1 calc R U . . .
H22B H 0.7090 0.3204 0.2338 0.148 Uiso 1 1 calc R U . . .
H22C H 0.6533 0.3335 0.2774 0.148 Uiso 1 1 calc R U . . .
C23 C 0.7445(4) 0.4045(5) 0.3124(4) 0.0555(18) Uani 1 1 d . . . . .
H23 H 0.7296 0.4490 0.2776 0.067 Uiso 1 1 calc R U . . .
C24 C 0.8249(4) 0.3938(5) 0.3307(5) 0.063(2) Uani 1 1 d . . . . .
H24A H 0.8491 0.4429 0.3529 0.095 Uiso 1 1 calc R U . . .
H24B H 0.8380 0.3830 0.2883 0.095 Uiso 1 1 calc R U . . .
H24C H 0.8400 0.3486 0.3630 0.095 Uiso 1 1 calc R U . . .
C25 C 0.4818(6) 0.2498(6) 0.2019(5) 0.091(3) Uani 1 1 d . . . . .
H25A H 0.5305 0.2342 0.2021 0.137 Uiso 1 1 calc R U . . .
H25B H 0.4479 0.2419 0.1551 0.137 Uiso 1 1 calc R U . . .
H25C H 0.4669 0.2167 0.2353 0.137 Uiso 1 1 calc R U . . .
C26 C 0.4817(4) 0.3370(5) 0.2219(4) 0.0586(19) Uani 1 1 d . . . . .
H26 H 0.4314 0.3515 0.2206 0.070 Uiso 1 1 calc R U . . .
C27 C 0.5035(5) 0.3915(7) 0.1736(5) 0.086(3) Uani 1 1 d . . . . .
H27A H 0.5101 0.4460 0.1929 0.129 Uiso 1 1 calc R U . . .
H27B H 0.4657 0.3920 0.1284 0.129 Uiso 1 1 calc R U . . .
H27C H 0.5489 0.3725 0.1674 0.129 Uiso 1 1 calc R U . . .
C28 C 0.3436(3) 0.5299(4) 0.1714(4) 0.0551(19) Uani 1 1 d . . . . .
H28A H 0.3614 0.4752 0.1688 0.083 Uiso 1 1 calc R U . . .
H28B H 0.3197 0.5499 0.1243 0.083 Uiso 1 1 calc R U . . .
H28C H 0.3090 0.5295 0.1981 0.083 Uiso 1 1 calc R U . . .
C29 C 0.4066(3) 0.5842(4) 0.2070(3) 0.0445(15) Uani 1 1 d . . . . .
H29 H 0.4431 0.5800 0.1813 0.053 Uiso 1 1 calc R U . . .
C30 C 0.3859(4) 0.6708(4) 0.2080(4) 0.0572(19) Uani 1 1 d . . . . .
H30A H 0.3532 0.6771 0.2363 0.086 Uiso 1 1 calc R U . . .
H30B H 0.3615 0.6889 0.1603 0.086 Uiso 1 1 calc R U . . .
H30C H 0.4294 0.7032 0.2279 0.086 Uiso 1 1 calc R U . . .
C31 C 0.1456(7) 0.4152(7) 0.2648(5) 0.119(5) Uani 1 1 d . . . . .
H31A H 0.1071 0.4374 0.2256 0.179 Uiso 1 1 calc R U . . .
H31B H 0.1271 0.3686 0.2838 0.179 Uiso 1 1 calc R U . . .
H31C H 0.1862 0.3985 0.2487 0.179 Uiso 1 1 calc R U . . .
C32 C 0.1686(5) 0.4730(5) 0.3159(5) 0.088(3) Uani 1 1 d . . . . .
H32 H 0.1274 0.4629 0.3349 0.106 Uiso 1 1 calc R U . . .
C33 C 0.1553(6) 0.5552(6) 0.3096(5) 0.100(4) Uani 1 1 d . . . . .
H33A H 0.1784 0.5813 0.3545 0.149 Uiso 1 1 calc R U . . .
H33B H 0.1751 0.5774 0.2742 0.149 Uiso 1 1 calc R U . . .
H33C H 0.1031 0.5647 0.2959 0.149 Uiso 1 1 calc R U . . .
C34 C 0.2338(4) 0.7957(5) 0.3586(4) 0.059(2) Uani 1 1 d . . . . .
H34A H 0.2295 0.7418 0.3382 0.088 Uiso 1 1 calc R U . . .
H34B H 0.2143 0.8354 0.3217 0.088 Uiso 1 1 calc R U . . .
H34C H 0.2067 0.7981 0.3924 0.088 Uiso 1 1 calc R U . . .
C35 C 0.3132(3) 0.8142(3) 0.3953(3) 0.0413(14) Uani 1 1 d . . . . .
H35 H 0.3406 0.8100 0.3606 0.050 Uiso 1 1 calc R U . . .
C36 C 0.3234(4) 0.8977(4) 0.4263(4) 0.0542(18) Uani 1 1 d . . . . .
H36A H 0.2932 0.9042 0.4571 0.081 Uiso 1 1 calc R U . . .
H36B H 0.3093 0.9376 0.3888 0.081 Uiso 1 1 calc R U . . .
H36C H 0.3743 0.9055 0.4531 0.081 Uiso 1 1 calc R U . . .
C37 C 0.8537(10) 0.9387(9) 0.4489(12) 0.185(9) Uani 1 1 d . . . . .
H37A H 0.8302 0.8942 0.4186 0.277 Uiso 1 1 calc R U . . .
H37B H 0.8644 0.9820 0.4205 0.277 Uiso 1 1 calc R U . . .
H37C H 0.8213 0.9590 0.4741 0.277 Uiso 1 1 calc R U . . .
C38 C 0.9215(11) 0.9101(14) 0.4992(13) 0.174(9) Uani 1 1 d . . . . .
C39 C 0.8749(6) 0.6897(6) 0.4120(6) 0.093(3) Uani 1 1 d . . . . .
H39A H 0.8887 0.6842 0.3693 0.139 Uiso 1 1 calc R U . . .
H39B H 0.9094 0.7250 0.4447 0.139 Uiso 1 1 calc R U . . .
H39C H 0.8263 0.7130 0.4007 0.139 Uiso 1 1 calc R U . . .
C40 C 0.8752(4) 0.6097(5) 0.4441(4) 0.0609(19) Uani 1 1 d . . . . .
H40A H 0.9238 0.5855 0.4534 0.073 Uiso 1 1 calc R U . . .
H40B H 0.8402 0.5744 0.4108 0.073 Uiso 1 1 calc R U . . .
C41 C 0.9084(3) 0.6578(4) 0.5693(4) 0.0527(17) Uani 1 1 d . . . . .
H41A H 0.8889 0.6595 0.6093 0.063 Uiso 1 1 calc R U . . .
H41B H 0.9129 0.7139 0.5546 0.063 Uiso 1 1 calc R U . . .
C42 C 0.9823(4) 0.6194(5) 0.5920(5) 0.070(2) Uani 1 1 d . . . . .
H42A H 1.0055 0.6265 0.5555 0.105 Uiso 1 1 calc R U . . .
H42B H 0.9774 0.5619 0.6002 0.105 Uiso 1 1 calc R U . . .
H42C H 1.0119 0.6449 0.6351 0.105 Uiso 1 1 calc R U . . .
C43 C 0.5724(6) 0.0031(12) 0.2766(8) 0.171(6) Uani 1 1 d D U . . .
H43A H 0.5640 -0.0545 0.2802 0.257 Uiso 1 1 calc R U . . .
H43B H 0.5610 0.0181 0.2273 0.257 Uiso 1 1 calc R U . . .
H43C H 0.5415 0.0335 0.2979 0.257 Uiso 1 1 calc R U . . .
C44 C 0.6481(7) 0.0215(11) 0.3125(6) 0.149(5) Uani 1 1 d D U . . .
H44 H 0.6814 -0.0214 0.3057 0.179 Uiso 1 1 calc R U . . .
C45 C 0.6575(13) 0.0958(11) 0.2800(9) 0.208(8) Uani 1 1 d D U . . .
H45A H 0.6394 0.1403 0.3018 0.311 Uiso 1 1 calc R U . . .
H45B H 0.6305 0.0937 0.2303 0.311 Uiso 1 1 calc R U . . .
H45C H 0.7090 0.1041 0.2857 0.311 Uiso 1 1 calc R U . . .

loop_
_atom_site_aniso_label
_atom_site_aniso_U_11
_atom_site_aniso_U_22
_atom_site_aniso_U_33
_atom_site_aniso_U_23
_atom_site_aniso_U_13
_atom_site_aniso_U_12
Ti1 0.0127(4) 0.0210(4) 0.0457(6) 0.0020(4) 0.0016(4) 0.0003(3)
Ti2 0.0106(4) 0.0240(4) 0.0437(5) -0.0021(4) 0.0000(4) 0.0026(3)
Ti3 0.0114(4) 0.0213(4) 0.0419(5) -0.0045(4) -0.0028(4) 0.0017(3)
Ti4 0.0115(4) 0.0220(4) 0.0395(5) 0.0009(4) -0.0015(4) 0.0028(3)
Ti5 0.0088(4) 0.0191(4) 0.0387(5) -0.0008(4) -0.0035(3) 0.0018(3)
Ti6 0.0097(4) 0.0221(4) 0.0408(5) -0.0014(4) -0.0034(4) 0.0022(3)
Ti7 0.0108(4) 0.0202(4) 0.0416(5) 0.0002(4) -0.0027(4) 0.0031(3)
O1 0.0173(17) 0.0262(19) 0.061(3) -0.0003(18) 0.0010(17) -0.0027(14)
O2 0.030(2) 0.035(2) 0.108(4) -0.009(3) -0.005(3) -0.0100(18)
O3 0.0296(19) 0.034(2) 0.049(2) 0.0086(18) 0.0083(18) 0.0022(16)
O4 0.0133(15) 0.0245(18) 0.046(2) 0.0003(16) 0.0040(15) 0.0024(13)
O5 0.0123(18) 0.053(3) 0.084(3) -0.002(2) -0.002(2) 0.0021(17)
O6 0.0170(17) 0.033(2) 0.054(2) -0.0014(18) 0.0032(17) 0.0027(15)
O7 0.0212(18) 0.039(2) 0.048(2) -0.0004(18) 0.0071(17) 0.0057(15)
O8 0.0128(15) 0.0267(18) 0.044(2) -0.0026(16) -0.0015(15) 0.0051(13)
O9 0.046(3) 0.026(2) 0.095(4) 0.001(2) 0.009(3) 0.0049(19)
O10 0.0198(17) 0.0245(18) 0.055(2) -0.0060(17) -0.0024(17) 0.0038(14)
O11 0.0251(19) 0.035(2) 0.046(2) -0.0033(18) 0.0026(17) 0.0035(16)
O12 0.0136(15) 0.0217(17) 0.040(2) -0.0015(15) 0.0002(14) 0.0008(13)
O13 0.0197(17) 0.0315(19) 0.042(2) 0.0044(17) 0.0007(16) 0.0024(14)
O14 0.0163(16) 0.0200(16) 0.041(2) 0.0003(15) 0.0020(15) 0.0014(13)
O15 0.0147(15) 0.0245(18) 0.042(2) 0.0025(15) -0.0011(15) 0.0029(13)
O16 0.0140(15) 0.0252(18) 0.039(2) -0.0006(15) -0.0048(14) 0.0027(13)
O17 0.0204(17) 0.0262(19) 0.047(2) 0.0032(16) -0.0009(16) 0.0050(14)
O18 0.0144(15) 0.0234(17) 0.042(2) -0.0012(15) 0.0011(15) 0.0022(13)
O19 0.0132(16) 0.033(2) 0.051(2) -0.0014(18) -0.0055(16) -0.0009(14)
O20 0.0141(15) 0.0195(16) 0.042(2) -0.0004(15) 0.0012(15) 0.0002(12)
O21 0.0144(15) 0.0216(17) 0.040(2) 0.0006(15) -0.0014(14) 0.0035(13)
O22 0.0106(14) 0.0191(16) 0.0350(18) -0.0007(14) -0.0030(13) 0.0024(12)
O23 0.080(5) 0.142(7) 0.122(6) -0.019(5) 0.031(4) -0.033(5)
N1 0.021(2) 0.021(2) 0.058(3) 0.005(2) 0.007(2) 0.0002(17)
N2 0.0137(19) 0.031(2) 0.051(3) 0.000(2) 0.0028(19) 0.0043(17)
N3 0.016(2) 0.025(2) 0.049(3) -0.008(2) -0.0007(19) -0.0022(16)
N4 0.106(12) 0.54(5) 0.32(3) -0.16(3) 0.090(16) 0.00(2)
N5 0.024(2) 0.040(3) 0.066(4) -0.003(3) 0.009(2) -0.002(2)
C1 0.024(3) 0.026(3) 0.065(4) 0.012(3) 0.005(3) 0.004(2)
C2 0.032(3) 0.029(3) 0.092(6) 0.014(3) 0.010(3) 0.010(2)
C3 0.050(4) 0.025(3) 0.115(7) 0.006(4) 0.013(4) 0.007(3)
C4 0.041(4) 0.025(3) 0.106(6) -0.004(3) 0.011(4) -0.002(3)
C5 0.027(3) 0.022(3) 0.068(4) 0.002(3) 0.007(3) -0.002(2)
C6 0.025(3) 0.030(3) 0.068(4) -0.001(3) 0.006(3) -0.003(2)
C7 0.022(3) 0.033(3) 0.065(4) -0.001(3) 0.004(3) 0.003(2)
C8 0.034(3) 0.039(3) 0.082(5) -0.008(3) 0.010(3) 0.005(3)
C9 0.034(3) 0.042(4) 0.085(5) 0.001(4) 0.010(3) 0.016(3)
C10 0.023(3) 0.039(3) 0.072(5) 0.004(3) 0.000(3) 0.012(2)
C11 0.019(2) 0.034(3) 0.047(3) 0.006(3) 0.001(2) 0.007(2)
C12 0.019(3) 0.039(3) 0.050(3) 0.003(3) 0.008(2) 0.005(2)
C13 0.015(2) 0.038(3) 0.049(3) -0.011(3) -0.006(2) -0.003(2)
C14 0.021(3) 0.048(4) 0.076(5) -0.010(3) 0.001(3) -0.007(3)
C15 0.031(3) 0.050(4) 0.086(6) -0.010(4) 0.004(3) -0.020(3)
C16 0.035(3) 0.033(3) 0.076(5) -0.003(3) 0.003(3) -0.011(3)
C17 0.028(3) 0.027(3) 0.051(3) -0.011(3) 0.003(3) -0.007(2)
C18 0.033(3) 0.023(3) 0.061(4) -0.005(3) 0.006(3) -0.001(2)
C19 0.28(2) 0.176(16) 0.074(8) 0.014(9) 0.056(11) 0.129(16)
C20 0.096(7) 0.068(6) 0.068(6) 0.015(5) 0.021(5) -0.003(5)
C21 0.215(16) 0.095(9) 0.111(10) 0.063(8) 0.051(10) 0.001(10)
C22 0.044(4) 0.142(10) 0.104(8) -0.074(7) 0.012(5) -0.008(5)
C23 0.052(4) 0.061(5) 0.052(4) 0.003(3) 0.014(3) 0.024(3)
C24 0.047(4) 0.070(5) 0.078(5) -0.010(4) 0.028(4) -0.003(4)
C25 0.108(8) 0.090(7) 0.069(6) -0.037(5) 0.016(6) -0.020(6)
C26 0.038(4) 0.083(6) 0.045(4) -0.002(4) -0.002(3) 0.007(3)
C27 0.081(6) 0.112(8) 0.063(5) 0.022(5) 0.021(5) 0.023(6)
C28 0.034(3) 0.053(4) 0.055(4) -0.002(3) -0.020(3) 0.003(3)
C29 0.036(3) 0.046(4) 0.043(3) 0.004(3) -0.001(3) -0.001(3)
C30 0.043(4) 0.046(4) 0.067(5) 0.016(3) -0.007(3) 0.003(3)
C31 0.150(11) 0.088(8) 0.068(6) -0.028(6) -0.044(7) 0.047(7)
C32 0.069(6) 0.058(5) 0.091(7) -0.004(5) -0.045(5) 0.008(4)
C33 0.120(9) 0.071(6) 0.063(5) 0.013(5) -0.039(6) 0.037(6)
C34 0.037(3) 0.052(4) 0.066(5) 0.009(4) -0.015(3) 0.009(3)
C35 0.037(3) 0.026(3) 0.056(4) 0.011(3) 0.006(3) 0.012(2)
C36 0.047(4) 0.024(3) 0.085(5) 0.005(3) 0.012(4) 0.008(3)
C37 0.180(18) 0.084(10) 0.33(3) 0.038(14) 0.14(2) -0.001(11)
C38 0.104(12) 0.20(2) 0.25(3) -0.049(18) 0.091(16) -0.028(14)
C39 0.107(8) 0.080(7) 0.103(8) 0.007(6) 0.051(7) -0.011(6)
C40 0.049(4) 0.057(5) 0.074(5) -0.008(4) 0.015(4) 0.003(3)
C41 0.030(3) 0.047(4) 0.071(5) -0.008(3) 0.001(3) -0.007(3)
C42 0.034(4) 0.077(6) 0.086(6) -0.002(5) -0.002(4) -0.007(4)
C43 0.086(8) 0.293(17) 0.131(10) -0.102(11) 0.027(8) -0.038(10)
C44 0.153(9) 0.198(12) 0.105(8) -0.050(8) 0.053(7) -0.065(9)
C45 0.278(17) 0.184(16) 0.135(13) -0.024(12) 0.024(13) -0.072(15)

loop_
_atom_type_symbol
_atom_type_description
_atom_type_scat_dispersion_real
_atom_type_scat_dispersion_imag
_atom_type_scat_source
C C 0.0181 0.0091 'International Tables Vol C Tables 4.2.6.8 and 6.1.1.4'
H H 0.0000 0.0000 'International Tables Vol C Tables 4.2.6.8 and 6.1.1.4'
N N 0.0311 0.0180 'International Tables Vol C Tables 4.2.6.8 and 6.1.1.4'
O O 0.0492 0.0322 'International Tables Vol C Tables 4.2.6.8 and 6.1.1.4'
Ti Ti 0.2191 1.8069 'International Tables Vol C Tables 4.2.6.8 and 6.1.1.4'

loop_
_geom_angle_atom_site_label_1
_geom_angle_atom_site_label_2
_geom_angle_atom_site_label_3
_geom_angle
_geom_angle_site_symmetry_1
_geom_angle_site_symmetry_3
_geom_angle_publ_flag
O1 Ti1 O20 84.81(15) . 3_666 ?
O1 Ti1 N1 73.10(15) . . ?
O3 Ti1 O1 94.78(18) . . ?
O3 Ti1 O4 102.44(18) . . ?
O3 Ti1 O14 99.46(17) . . ?
O3 Ti1 O20 178.28(16) . 3_666 ?
O3 Ti1 N1 92.30(19) . . ?
O4 Ti1 O1 87.56(15) . . ?
O4 Ti1 O20 79.22(15) . 3_666 ?
O4 Ti1 N1 156.66(18) . . ?
O14 Ti1 O1 157.57(17) . . ?
O14 Ti1 O4 106.00(15) . . ?
O14 Ti1 O20 80.44(15) . 3_666 ?
O14 Ti1 N1 89.01(15) . . ?
O20 Ti1 N1 85.98(17) 3_666 . ?
O4 Ti2 O6 89.87(15) . . ?
O4 Ti2 O8 104.31(15) . . ?
O4 Ti2 O18 80.96(16) . 3_666 ?
O4 Ti2 N2 160.83(17) . . ?
O6 Ti2 N2 73.54(16) . . ?
O7 Ti2 O4 102.67(18) . . ?
O7 Ti2 O6 93.51(17) . . ?
O7 Ti2 O8 99.09(18) . . ?
O7 Ti2 O18 176.36(16) . 3_666 ?
O7 Ti2 N2 88.17(18) . . ?
O8 Ti2 O6 158.36(17) . . ?
O8 Ti2 O18 80.16(15) . 3_666 ?
O8 Ti2 N2 89.26(15) . . ?
O18 Ti2 O6 86.16(15) 3_666 . ?
O18 Ti2 N2 88.27(16) 3_666 . ?
O8 Ti3 O10 88.19(15) . . ?
O8 Ti3 O12 103.67(15) . . ?
O8 Ti3 O21 80.96(15) . . ?
O8 Ti3 N3 154.77(18) . . ?
O10 Ti3 O21 84.28(16) . . ?
O10 Ti3 N3 73.82(15) . . ?
O11 Ti3 O8 108.70(18) . . ?
O11 Ti3 O10 94.57(18) . . ?
O11 Ti3 O12 98.90(17) . . ?
O11 Ti3 O21 170.26(16) . . ?
O11 Ti3 N3 90.60(18) . . ?
O12 Ti3 O10 158.02(16) . . ?
O12 Ti3 O21 79.51(15) . . ?
O12 Ti3 N3 88.69(15) . . ?
O21 Ti3 N3 79.78(16) . . ?
O12 Ti4 O14 85.11(13) . . ?
O12 Ti4 O22 77.32(14) . . ?
O13 Ti4 O12 101.69(16) . . ?
O13 Ti4 O14 100.91(16) . . ?
O13 Ti4 O15 100.79(17) . . ?
O13 Ti4 O16 101.55(16) . . ?
O13 Ti4 O22 177.67(14) . . ?
O14 Ti4 O22 76.94(13) . . ?
O15 Ti4 O12 157.23(16) . . ?
O15 Ti4 O14 87.15(14) . . ?
O15 Ti4 O22 80.08(15) . . ?
O16 Ti4 O12 87.51(14) . . ?
O16 Ti4 O14 157.35(16) . . ?
O16 Ti4 O15 91.52(15) . . ?
O16 Ti4 O22 80.56(14) . . ?
Ti1 Ti5 Ti4 78.37(3) 3_666 3_666 ?
Ti1 Ti5 Ti7 115.33(4) 3_666 3_666 ?
Ti7 Ti5 Ti4 59.86(3) 3_666 3_666 ?
O12 Ti5 Ti1 145.46(10) . 3_666 ?
O12 Ti5 Ti4 135.31(10) . 3_666 ?
O12 Ti5 Ti7 93.19(10) . 3_666 ?
O12 Ti5 O14 173.78(14) . 3_666 ?
O12 Ti5 O22 82.50(14) . . ?
O12 Ti5 O22 93.28(14) . 3_666 ?
O14 Ti5 Ti1 38.38(9) 3_666 3_666 ?
O14 Ti5 Ti4 40.06(9) 3_666 3_666 ?
O14 Ti5 Ti7 86.66(10) 3_666 3_666 ?
O14 Ti5 O22 81.88(14) 3_666 3_666 ?
O14 Ti5 O22 93.00(14) 3_666 . ?
O20 Ti5 Ti1 44.60(12) . 3_666 ?
O20 Ti5 Ti4 122.87(12) . 3_666 ?
O20 Ti5 Ti7 139.17(11) . 3_666 ?
O20 Ti5 O12 101.05(15) . . ?
O20 Ti5 O14 82.98(15) . 3_666 ?
O20 Ti5 O22 161.84(16) . 3_666 ?
O20 Ti5 O22 87.60(14) . . ?
O21 Ti5 Ti1 107.12(12) . 3_666 ?
O21 Ti5 Ti4 91.42(11) . 3_666 ?
O21 Ti5 Ti7 37.62(10) . 3_666 ?
O21 Ti5 O12 83.21(15) . . ?
O21 Ti5 O14 100.31(15) . 3_666 ?
O21 Ti5 O20 106.16(15) . . ?
O21 Ti5 O22 86.44(14) . 3_666 ?
O21 Ti5 O22 161.82(16) . . ?
O22 Ti5 Ti1 119.72(11) 3_666 3_666 ?
O22 Ti5 Ti1 91.00(10) . 3_666 ?
O22 Ti5 Ti4 42.04(10) 3_666 3_666 ?
O22 Ti5 Ti4 90.87(10) . 3_666 ?
O22 Ti5 Ti7 132.44(9) . 3_666 ?
O22 Ti5 Ti7 49.60(9) 3_666 3_666 ?
O22 Ti5 O22 83.22(13) . 3_666 ?
Ti2 Ti6 Ti1 70.66(3) 3_666 3_666 ?
O4 Ti6 Ti1 35.51(9) 3_666 3_666 ?
O4 Ti6 Ti2 36.42(9) 3_666 3_666 ?
O4 Ti6 O22 86.75(12) 3_666 . ?
O16 Ti6 Ti1 135.37(11) . 3_666 ?
O16 Ti6 Ti2 139.63(12) . 3_666 ?
O16 Ti6 O4 161.67(14) . 3_666 ?
O16 Ti6 O18 100.44(16) . . ?
O16 Ti6 O19 99.47(18) . . ?
O16 Ti6 O20 97.63(16) . . ?
O16 Ti6 O22 75.00(14) . . ?
O18 Ti6 Ti1 109.16(12) . 3_666 ?
O18 Ti6 Ti2 40.83(12) . 3_666 ?
O18 Ti6 O4 77.03(15) . 3_666 ?
O18 Ti6 O20 142.28(16) . . ?
O18 Ti6 O22 78.34(12) . . ?
O19 Ti6 Ti1 106.26(14) . 3_666 ?
O19 Ti6 Ti2 99.72(14) . 3_666 ?
O19 Ti6 O4 98.82(16) . 3_666 ?
O19 Ti6 O18 101.46(16) . . ?
O19 Ti6 O20 107.85(16) . . ?
O19 Ti6 O22 174.26(17) . . ?
O20 Ti6 Ti1 40.00(11) . 3_666 ?
O20 Ti6 Ti2 109.65(12) . 3_666 ?
O20 Ti6 O4 75.51(14) . 3_666 ?
O20 Ti6 O22 74.79(12) . . ?
O22 Ti6 Ti1 79.09(9) . 3_666 ?
O22 Ti6 Ti2 83.91(9) . 3_666 ?
Ti2 Ti7 Ti3 71.51(3) 3_666 3_666 ?
O8 Ti7 Ti2 36.41(9) 3_666 3_666 ?
O8 Ti7 Ti3 35.72(9) 3_666 3_666 ?
O8 Ti7 O22 85.54(13) 3_666 . ?
O15 Ti7 Ti2 139.39(12) . 3_666 ?
O15 Ti7 Ti3 137.45(11) . 3_666 ?
O15 Ti7 O8 162.21(15) . 3_666 ?
O15 Ti7 O18 100.78(16) . . ?
O15 Ti7 O21 98.43(15) . 3_666 ?
O15 Ti7 O22 76.68(14) . . ?
O17 Ti7 Ti2 99.74(13) . 3_666 ?
O17 Ti7 Ti3 101.02(13) . 3_666 ?
O17 Ti7 O8 97.75(16) . 3_666 ?
O17 Ti7 O15 100.00(18) . . ?
O17 Ti7 O18 102.96(15) . . ?
O17 Ti7 O21 102.71(15) . 3_666 ?
O17 Ti7 O22 176.00(16) . . ?
O18 Ti7 Ti2 40.02(11) . 3_666 ?
O18 Ti7 Ti3 109.88(12) . 3_666 ?
O18 Ti7 O8 76.18(15) . 3_666 ?
O18 Ti7 O21 144.51(16) . 3_666 ?
O18 Ti7 O22 80.00(13) . . ?
O21 Ti7 Ti2 111.25(12) 3_666 3_666 ?
O21 Ti7 Ti3 40.80(11) 3_666 3_666 ?
O21 Ti7 O8 76.44(14) 3_666 3_666 ?
O21 Ti7 O22 75.78(13) 3_666 . ?
O22 Ti7 Ti2 84.26(9) . 3_666 ?
O22 Ti7 Ti3 80.31(9) . 3_666 ?
C6 O1 Ti1 123.7(3) . . ?
C20 O3 Ti1 154.4(5) . . ?
Ti1 O4 Ti6 102.58(16) . 3_666 ?
Ti2 O4 Ti1 150.1(2) . . ?
Ti2 O4 Ti6 99.71(16) . 3_666 ?
C12 O6 Ti2 123.3(4) . . ?
C23 O7 Ti2 161.5(4) . . ?
Ti2 O8 Ti7 99.99(16) . 3_666 ?
Ti3 O8 Ti2 154.7(2) . . ?
Ti3 O8 Ti7 101.11(16) . 3_666 ?
C18 O10 Ti3 122.1(3) . . ?
C26 O11 Ti3 144.9(4) . . ?
Ti3 O12 Ti4 157.1(2) . . ?
Ti3 O12 Ti5 100.36(16) . . ?
Ti5 O12 Ti4 101.94(16) . . ?
C29 O13 Ti4 148.7(4) . . ?
Ti1 O14 Ti4 157.6(2) . . ?
Ti1 O14 Ti5 100.06(16) . 3_666 ?
Ti5 O14 Ti4 101.91(15) 3_666 . ?
Ti7 O15 Ti4 114.98(19) . . ?
Ti6 O16 Ti4 117.08(19) . . ?
C35 O17 Ti7 139.5(4) . . ?
Ti6 O18 Ti2 101.85(16) . 3_666 ?
Ti6 O18 Ti7 113.53(16) . . ?
Ti7 O18 Ti2 103.16(16) . 3_666 ?
C32 O19 Ti6 131.5(5) . . ?
Ti5 O20 Ti1 96.51(15) . 3_666 ?
Ti5 O20 Ti6 107.53(16) . . ?
Ti6 O20 Ti1 102.68(16) . 3_666 ?
Ti5 O21 Ti3 96.92(15) . . ?
Ti5 O21 Ti7 106.98(17) . 3_666 ?
Ti7 O21 Ti3 101.33(15) 3_666 . ?
Ti4 O22 Ti6 86.96(11) . . ?
Ti4 O22 Ti7 87.79(12) . . ?
Ti5 O22 Ti4 97.67(14) . . ?
Ti5 O22 Ti4 98.86(14) 3_666 . ?
Ti5 O22 Ti5 96.78(13) . 3_666 ?
Ti5 O22 Ti6 88.39(12) . . ?
Ti5 O22 Ti6 171.60(18) 3_666 . ?
Ti5 O22 Ti7 171.03(18) . . ?
Ti5 O22 Ti7 89.37(12) 3_666 . ?
Ti7 O22 Ti6 84.78(10) . . ?
C44 O23 H23A 109.5 . . ?
C1 N1 Ti1 126.1(4) . . ?
C1 N1 C5 118.7(5) . . ?
C5 N1 Ti1 115.3(3) . . ?
C7 N2 Ti2 126.1(3) . . ?
C11 N2 Ti2 114.8(4) . . ?
C11 N2 C7 118.3(5) . . ?
C13 N3 Ti3 126.5(4) . . ?
C13 N3 C17 119.4(5) . . ?
C17 N3 Ti3 113.2(3) . . ?
C40 N5 H5 106(3) . . ?
C40 N5 C41 116.2(5) . . ?
C41 N5 H5 112(3) . . ?
N1 C1 H1 119.1 . . ?
N1 C1 C2 121.8(6) . . ?
C2 C1 H1 119.1 . . ?
C1 C2 H2 120.3 . . ?
C3 C2 C1 119.4(6) . . ?
C3 C2 H2 120.3 . . ?
C2 C3 H3 120.4 . . ?
C2 C3 C4 119.2(6) . . ?
C4 C3 H3 120.4 . . ?
C3 C4 H4 121.0 . . ?
C5 C4 C3 118.0(6) . . ?
C5 C4 H4 121.0 . . ?
N1 C5 C4 122.9(5) . . ?
N1 C5 C6 114.3(5) . . ?
C4 C5 C6 122.8(5) . . ?
O1 C6 C5 113.3(5) . . ?
O2 C6 O1 125.0(5) . . ?
O2 C6 C5 121.7(5) . . ?
N2 C7 H7 119.1 . . ?
N2 C7 C8 121.9(5) . . ?
C8 C7 H7 119.1 . . ?
C7 C8 H8 120.5 . . ?
C7 C8 C9 119.0(6) . . ?
C9 C8 H8 120.5 . . ?
C8 C9 H9 120.4 . . ?
C10 C9 C8 119.3(6) . . ?
C10 C9 H9 120.4 . . ?
C9 C10 H10 120.5 . . ?
C9 C10 C11 118.9(6) . . ?
C11 C10 H10 120.5 . . ?
N2 C11 C10 122.6(6) . . ?
N2 C11 C12 114.5(5) . . ?
C10 C11 C12 122.7(5) . . ?
O5 C12 O6 125.0(6) . . ?
O5 C12 C11 121.6(5) . . ?
O6 C12 C11 113.4(4) . . ?
N3 C13 H13 119.6 . . ?
N3 C13 C14 120.7(6) . . ?
C14 C13 H13 119.6 . . ?
C13 C14 H14 120.4 . . ?
C15 C14 C13 119.3(6) . . ?
C15 C14 H14 120.4 . . ?
C14 C15 H15 120.3 . . ?
C14 C15 C16 119.4(6) . . ?
C16 C15 H15 120.3 . . ?
C15 C16 H16 121.0 . . ?
C17 C16 C15 118.0(6) . . ?
C17 C16 H16 121.0 . . ?
N3 C17 C16 123.1(5) . . ?
N3 C17 C18 114.1(5) . . ?
C16 C17 C18 122.8(6) . . ?
O9 C18 O10 125.6(6) . . ?
O9 C18 C17 120.3(5) . . ?
O10 C18 C17 114.1(5) . . ?
H19A C19 H19B 109.5 . . ?
H19A C19 H19C 109.5 . . ?
H19B C19 H19C 109.5 . . ?
C20 C19 H19A 109.5 . . ?
C20 C19 H19B 109.5 . . ?
C20 C19 H19C 109.5 . . ?
O3 C20 H20 104.8 . . ?
O3 C20 C21 112.4(9) . . ?
C19 C20 O3 111.4(9) . . ?
C19 C20 H20 104.8 . . ?
C19 C20 C21 117.3(12) . . ?
C21 C20 H20 104.8 . . ?
C20 C21 H21A 109.5 . . ?
C20 C21 H21B 109.5 . . ?
C20 C21 H21C 109.5 . . ?
H21A C21 H21B 109.5 . . ?
H21A C21 H21C 109.5 . . ?
H21B C21 H21C 109.5 . . ?
H22A C22 H22B 109.5 . . ?
H22A C22 H22C 109.5 . . ?
H22B C22 H22C 109.5 . . ?
C23 C22 H22A 109.5 . . ?
C23 C22 H22B 109.5 . . ?
C23 C22 H22C 109.5 . . ?
O7 C23 C22 110.0(7) . . ?
O7 C23 H23 108.6 . . ?
O7 C23 C24 109.5(6) . . ?
C22 C23 H23 108.6 . . ?
C24 C23 C22 111.4(7) . . ?
C24 C23 H23 108.6 . . ?
C23 C24 H24A 109.5 . . ?
C23 C24 H24B 109.5 . . ?
C23 C24 H24C 109.5 . . ?
H24A C24 H24B 109.5 . . ?
H24A C24 H24C 109.5 . . ?
H24B C24 H24C 109.5 . . ?
H25A C25 H25B 109.5 . . ?
H25A C25 H25C 109.5 . . ?
H25B C25 H25C 109.5 . . ?
C26 C25 H25A 109.5 . . ?
C26 C25 H25B 109.5 . . ?
C26 C25 H25C 109.5 . . ?
O11 C26 C25 109.4(7) . . ?
O11 C26 H26 107.8 . . ?
O11 C26 C27 110.9(7) . . ?
C25 C26 H26 107.8 . . ?
C27 C26 C25 112.9(8) . . ?
C27 C26 H26 107.8 . . ?
C26 C27 H27A 109.5 . . ?
C26 C27 H27B 109.5 . . ?
C26 C27 H27C 109.5 . . ?
H27A C27 H27B 109.5 . . ?
H27A C27 H27C 109.5 . . ?
H27B C27 H27C 109.5 . . ?
H28A C28 H28B 109.5 . . ?
H28A C28 H28C 109.5 . . ?
H28B C28 H28C 109.5 . . ?
C29 C28 H28A 109.5 . . ?
C29 C28 H28B 109.5 . . ?
C29 C28 H28C 109.5 . . ?
O13 C29 C28 109.0(5) . . ?
O13 C29 H29 108.0 . . ?
O13 C29 C30 110.1(6) . . ?
C28 C29 H29 108.0 . . ?
C30 C29 C28 113.5(5) . . ?
C30 C29 H29 108.0 . . ?
C29 C30 H30A 109.5 . . ?
C29 C30 H30B 109.5 . . ?
C29 C30 H30C 109.5 . . ?
H30A C30 H30B 109.5 . . ?
H30A C30 H30C 109.5 . . ?
H30B C30 H30C 109.5 . . ?
H31A C31 H31B 109.5 . . ?
H31A C31 H31C 109.5 . . ?
H31B C31 H31C 109.5 . . ?
C32 C31 H31A 109.5 . . ?
C32 C31 H31B 109.5 . . ?
C32 C31 H31C 109.5 . . ?
O19 C32 H32 93.0 . . ?
C31 C32 O19 115.3(7) . . ?
C31 C32 H32 93.0 . . ?
C31 C32 C33 127.5(9) . . ?
C33 C32 O19 116.4(7) . . ?
C33 C32 H32 93.0 . . ?
C32 C33 H33A 109.5 . . ?
C32 C33 H33B 109.5 . . ?
C32 C33 H33C 109.5 . . ?
H33A C33 H33B 109.5 . . ?
H33A C33 H33C 109.5 . . ?
H33B C33 H33C 109.5 . . ?
H34A C34 H34B 109.5 . . ?
H34A C34 H34C 109.5 . . ?
H34B C34 H34C 109.5 . . ?
C35 C34 H34A 109.5 . . ?
C35 C34 H34B 109.5 . . ?
C35 C34 H34C 109.5 . . ?
O17 C35 C34 109.1(5) . . ?
O17 C35 H35 108.8 . . ?
O17 C35 C36 109.6(5) . . ?
C34 C35 H35 108.8 . . ?
C36 C35 C34 111.8(5) . . ?
C36 C35 H35 108.8 . . ?
C35 C36 H36A 109.5 . . ?
C35 C36 H36B 109.5 . . ?
C35 C36 H36C 109.5 . . ?
H36A C36 H36B 109.5 . . ?
H36A C36 H36C 109.5 . . ?
H36B C36 H36C 109.5 . . ?
H37A C37 H37B 109.5 . . ?
H37A C37 H37C 109.5 . . ?
H37B C37 H37C 109.5 . . ?
C38 C37 H37A 109.5 . . ?
C38 C37 H37B 109.5 . . ?
C38 C37 H37C 109.5 . . ?
N4 C38 C37 176(3) . . ?
H39A C39 H39B 109.5 . . ?
H39A C39 H39C 109.5 . . ?
H39B C39 H39C 109.5 . . ?
C40 C39 H39A 109.5 . . ?
C40 C39 H39B 109.5 . . ?
C40 C39 H39C 109.5 . . ?
N5 C40 H40A 109.0 . . ?
N5 C40 H40B 109.0 . . ?
C39 C40 N5 112.7(7) . . ?
C39 C40 H40A 109.0 . . ?
C39 C40 H40B 109.0 . . ?
H40A C40 H40B 107.8 . . ?
N5 C41 H41A 109.1 . . ?
N5 C41 H41B 109.1 . . ?
N5 C41 C42 112.3(6) . . ?
H41A C41 H41B 107.9 . . ?
C42 C41 H41A 109.1 . . ?
C42 C41 H41B 109.1 . . ?
C41 C42 H42A 109.5 . . ?
C41 C42 H42B 109.5 . . ?
C41 C42 H42C 109.5 . . ?
H42A C42 H42B 109.5 . . ?
H42A C42 H42C 109.5 . . ?
H42B C42 H42C 109.5 . . ?
H43A C43 H43B 109.5 . . ?
H43A C43 H43C 109.5 . . ?
H43B C43 H43C 109.5 . . ?
C44 C43 H43A 109.5 . . ?
C44 C43 H43B 109.5 . . ?
C44 C43 H43C 109.5 . . ?
O23 C44 C43 113.9(11) . . ?
O23 C44 H44 112.1 . . ?
O23 C44 C45 104.3(13) . . ?
C43 C44 H44 112.1 . . ?
C45 C44 C43 101.6(16) . . ?
C45 C44 H44 112.1 . . ?
C44 C45 H45A 109.5 . . ?
C44 C45 H45B 109.5 . . ?
C44 C45 H45C 109.5 . . ?
H45A C45 H45B 109.5 . . ?
H45A C45 H45C 109.5 . . ?
H45B C45 H45C 109.5 . . ?

loop_
_geom_bond_atom_site_label_1
_geom_bond_atom_site_label_2
_geom_bond_distance
_geom_bond_site_symmetry_2
_geom_bond_publ_flag
Ti1 O1 2.070(4) . ?
Ti1 O3 1.772(4) . ?
Ti1 O4 1.892(3) . ?
Ti1 O14 1.869(3) . ?
Ti1 O20 2.095(4) 3_666 ?
Ti1 N1 2.227(4) . ?
Ti2 O4 1.864(4) . ?
Ti2 O6 2.067(4) . ?
Ti2 O7 1.778(4) . ?
Ti2 O8 1.887(3) . ?
Ti2 O18 2.067(4) 3_666 ?
Ti2 N2 2.233(4) . ?
Ti3 O8 1.870(3) . ?
Ti3 O10 2.049(4) . ?
Ti3 O11 1.787(4) . ?
Ti3 O12 1.890(3) . ?
Ti3 O21 2.095(4) . ?
Ti3 N3 2.238(4) . ?
Ti4 O12 2.061(3) . ?
Ti4 O13 1.798(4) . ?
Ti4 O14 2.086(3) . ?
Ti4 O15 1.898(4) . ?
Ti4 O16 1.888(3) . ?
Ti4 O22 2.149(4) . ?
Ti5 Ti1 2.9636(13) 3_666 ?
Ti5 Ti4 3.1714(13) 3_666 ?
Ti5 Ti7 3.0834(11) 3_666 ?
Ti5 O12 1.975(4) . ?
Ti5 O14 1.997(4) 3_666 ?
Ti5 O20 1.873(3) . ?
Ti5 O21 1.867(3) . ?
Ti5 O22 2.015(3) . ?
Ti5 O22 2.024(3) 3_666 ?
Ti6 Ti1 3.1793(14) 3_666 ?
Ti6 Ti2 3.0942(14) 3_666 ?
Ti6 O4 2.175(4) 3_666 ?
Ti6 O16 1.805(4) . ?
Ti6 O18 1.917(4) . ?
Ti6 O19 1.810(3) . ?
Ti6 O20 1.976(3) . ?
Ti6 O22 2.420(3) . ?
Ti7 Ti2 3.1303(14) 3_666 ?
Ti7 Ti3 3.1432(13) 3_666 ?
Ti7 O8 2.192(4) 3_666 ?
Ti7 O15 1.804(4) . ?
Ti7 O17 1.789(4) . ?
Ti7 O18 1.927(3) . ?
Ti7 O21 1.968(3) 3_666 ?
Ti7 O22 2.348(3) . ?
O1 C6 1.288(7) . ?
O2 C6 1.226(7) . ?
O3 C20 1.420(10) . ?
O4 Ti6 2.176(4) 3_666 ?
O5 C12 1.217(7) . ?
O6 C12 1.303(6) . ?
O7 C23 1.421(8) . ?
O8 Ti7 2.192(4) 3_666 ?
O9 C18 1.222(7) . ?
O10 C18 1.282(7) . ?
O11 C26 1.425(8) . ?
O13 C29 1.410(7) . ?
O14 Ti5 1.997(4) 3_666 ?
O17 C35 1.414(7) . ?
O18 Ti2 2.067(4) 3_666 ?
O19 C32 1.430(8) . ?
O20 Ti1 2.095(4) 3_666 ?
O21 Ti7 1.968(3) 3_666 ?
O22 Ti5 2.024(3) 3_666 ?
O23 H23A 0.8400 . ?
O23 C44 1.429(8) . ?
N1 C1 1.337(7) . ?
N1 C5 1.345(7) . ?
N2 C7 1.350(7) . ?
N2 C11 1.347(7) . ?
N3 C13 1.331(7) . ?
N3 C17 1.340(7) . ?
N4 C38 1.11(3) . ?
N5 H5 1.008(19) . ?
N5 C40 1.485(10) . ?
N5 C41 1.502(8) . ?
C1 H1 0.9500 . ?
C1 C2 1.388(8) . ?
C2 H2 0.9500 . ?
C2 C3 1.375(10) . ?
C3 H3 0.9500 . ?
C3 C4 1.393(10) . ?
C4 H4 0.9500 . ?
C4 C5 1.383(8) . ?
C5 C6 1.496(8) . ?
C7 H7 0.9500 . ?
C7 C8 1.386(8) . ?
C8 H8 0.9500 . ?
C8 C9 1.391(9) . ?
C9 H9 0.9500 . ?
C9 C10 1.372(10) . ?
C10 H10 0.9500 . ?
C10 C11 1.384(8) . ?
C11 C12 1.501(8) . ?
C13 H13 0.9500 . ?
C13 C14 1.401(8) . ?
C14 H14 0.9500 . ?
C14 C15 1.371(10) . ?
C15 H15 0.9500 . ?
C15 C16 1.390(10) . ?
C16 H16 0.9500 . ?
C16 C17 1.365(8) . ?
C17 C18 1.509(8) . ?
C19 H19A 0.9800 . ?
C19 H19B 0.9800 . ?
C19 H19C 0.9800 . ?
C19 C20 1.419(15) . ?
C20 H20 1.0000 . ?
C20 C21 1.442(14) . ?
C21 H21A 0.9800 . ?
C21 H21B 0.9800 . ?
C21 H21C 0.9800 . ?
C22 H22A 0.9800 . ?
C22 H22B 0.9800 . ?
C22 H22C 0.9800 . ?
C22 C23 1.522(12) . ?
C23 H23 1.0000 . ?
C23 C24 1.501(10) . ?
C24 H24A 0.9800 . ?
C24 H24B 0.9800 . ?
C24 H24C 0.9800 . ?
C25 H25A 0.9800 . ?
C25 H25B 0.9800 . ?
C25 H25C 0.9800 . ?
C25 C26 1.506(12) . ?
C26 H26 1.0000 . ?
C26 C27 1.484(12) . ?
C27 H27A 0.9800 . ?
C27 H27B 0.9800 . ?
C27 H27C 0.9800 . ?
C28 H28A 0.9800 . ?
C28 H28B 0.9800 . ?
C28 H28C 0.9800 . ?
C28 C29 1.514(9) . ?
C29 H29 1.0000 . ?
C29 C30 1.498(9) . ?
C30 H30A 0.9800 . ?
C30 H30B 0.9800 . ?
C30 H30C 0.9800 . ?
C31 H31A 0.9800 . ?
C31 H31B 0.9800 . ?
C31 H31C 0.9800 . ?
C31 C32 1.381(12) . ?
C32 H32 1.0000 . ?
C32 C33 1.390(12) . ?
C33 H33A 0.9800 . ?
C33 H33B 0.9800 . ?
C33 H33C 0.9800 . ?
C34 H34A 0.9800 . ?
C34 H34B 0.9800 . ?
C34 H34C 0.9800 . ?
C34 C35 1.524(9) . ?
C35 H35 1.0000 . ?
C35 C36 1.513(9) . ?
C36 H36A 0.9800 . ?
C36 H36B 0.9800 . ?
C36 H36C 0.9800 . ?
C37 H37A 0.9800 . ?
C37 H37B 0.9800 . ?
C37 H37C 0.9800 . ?
C37 C38 1.48(3) . ?
C39 H39A 0.9800 . ?
C39 H39B 0.9800 . ?
C39 H39C 0.9800 . ?
C39 C40 1.481(12) . ?
C40 H40A 0.9900 . ?
C40 H40B 0.9900 . ?
C41 H41A 0.9900 . ?
C41 H41B 0.9900 . ?
C41 C42 1.509(10) . ?
C42 H42A 0.9800 . ?
C42 H42B 0.9800 . ?
C42 H42C 0.9800 . ?
C43 H43A 0.9800 . ?
C43 H43B 0.9800 . ?
C43 H43C 0.9800 . ?
C43 C44 1.460(9) . ?
C44 H44 1.0000 . ?
C44 C45 1.437(9) . ?
C45 H45A 0.9800 . ?
C45 H45B 0.9800 . ?
C45 H45C 0.9800 . ?

loop_
_geom_torsion_atom_site_label_1
_geom_torsion_atom_site_label_2
_geom_torsion_atom_site_label_3
_geom_torsion_atom_site_label_4
_geom_torsion
_geom_torsion_site_symmetry_1
_geom_torsion_site_symmetry_2
_geom_torsion_site_symmetry_3
_geom_torsion_site_symmetry_4
_geom_torsion_publ_flag
Ti1 Ti5 O20 Ti6 105.5(2) 3_666 . . . ?
Ti1 Ti5 O21 Ti3 146.38(9) 3_666 . . . ?
Ti1 Ti5 O21 Ti7 -109.50(14) 3_666 . . 3_666 ?
Ti1 Ti6 O16 Ti4 -62.0(3) 3_666 . . . ?
Ti1 Ti6 O19 C32 176.2(7) 3_666 . . . ?
Ti1 O1 C6 O2 176.0(6) . . . . ?
Ti1 O1 C6 C5 -5.8(8) . . . . ?
Ti1 O3 C20 C19 -133.1(13) . . . . ?
Ti1 O3 C20 C21 93.1(14) . . . . ?
Ti1 N1 C1 C2 -179.9(5) . . . . ?
Ti1 N1 C5 C4 180.0(6) . . . . ?
Ti1 N1 C5 C6 0.8(7) . . . . ?
Ti2 Ti6 O16 Ti4 55.6(3) 3_666 . . . ?
Ti2 Ti6 O19 C32 103.6(7) 3_666 . . . ?
Ti2 Ti7 O15 Ti4 -58.4(2) 3_666 . . . ?
Ti2 Ti7 O17 C35 -130.6(5) 3_666 . . . ?
Ti2 O6 C12 O5 176.4(5) . . . . ?
Ti2 O6 C12 C11 -2.2(7) . . . . ?
Ti2 O7 C23 C22 60.8(15) . . . . ?
Ti2 O7 C23 C24 -62.0(16) . . . . ?
Ti2 N2 C7 C8 168.1(5) . . . . ?
Ti2 N2 C11 C10 -169.2(5) . . . . ?
Ti2 N2 C11 C12 6.7(7) . . . . ?
Ti3 Ti7 O15 Ti4 64.9(2) 3_666 . . . ?
Ti3 Ti7 O17 C35 156.5(5) 3_666 . . . ?
Ti3 O10 C18 O9 -168.3(6) . . . . ?
Ti3 O10 C18 C17 13.4(8) . . . . ?
Ti3 O11 C26 C25 -82.3(9) . . . . ?
Ti3 O11 C26 C27 152.6(6) . . . . ?
Ti3 N3 C13 C14 -168.4(5) . . . . ?
Ti3 N3 C17 C16 169.8(5) . . . . ?
Ti3 N3 C17 C18 -11.4(7) . . . . ?
Ti4 Ti5 O20 Ti1 -4.38(17) 3_666 . . 3_666 ?
Ti4 Ti5 O20 Ti6 101.15(16) 3_666 . . . ?
Ti4 Ti5 O21 Ti3 -135.36(10) 3_666 . . . ?
Ti4 Ti5 O21 Ti7 -31.23(16) 3_666 . . 3_666 ?
Ti4 O13 C29 C28 -72.5(9) . . . . ?
Ti4 O13 C29 C30 52.6(9) . . . . ?
Ti6 O19 C32 C31 120.6(10) . . . . ?
Ti6 O19 C32 C33 -49.9(14) . . . . ?
Ti7 Ti5 O20 Ti1 76.0(2) 3_666 . . 3_666 ?
Ti7 Ti5 O20 Ti6 -178.44(7) 3_666 . . . ?
Ti7 Ti5 O21 Ti3 -104.1(2) 3_666 . . . ?
Ti7 O17 C35 C34 84.9(7) . . . . ?
Ti7 O17 C35 C36 -152.3(5) . . . . ?
O1 Ti1 O3 C20 -131.6(11) . . . . ?
O1 Ti1 O4 Ti2 -138.2(4) . . . . ?
O1 Ti1 O4 Ti6 84.62(17) . . . 3_666 ?
O1 Ti1 O14 Ti4 142.3(5) . . . . ?
O1 Ti1 O14 Ti5 -49.0(5) . . . 3_666 ?
O3 Ti1 O4 Ti2 -43.8(4) . . . . ?
O3 Ti1 O4 Ti6 178.98(16) . . . 3_666 ?
O3 Ti1 O14 Ti4 13.6(5) . . . . ?
O3 Ti1 O14 Ti5 -177.70(16) . . . 3_666 ?
O4 Ti1 O3 C20 139.9(11) . . . . ?
O4 Ti1 O14 Ti4 -92.3(5) . . . . ?
O4 Ti1 O14 Ti5 76.34(18) . . . 3_666 ?
O4 Ti2 O7 C23 168.4(13) . . . . ?
O4 Ti2 O8 Ti3 63.1(5) . . . . ?
O4 Ti2 O8 Ti7 -83.07(17) . . . 3_666 ?
O4 Ti6 O16 Ti4 -10.8(6) 3_666 . . . ?
O4 Ti6 O19 C32 140.5(7) 3_666 . . . ?
O6 Ti2 O4 Ti1 141.1(4) . . . . ?
O6 Ti2 O4 Ti6 -81.21(16) . . . 3_666 ?
O6 Ti2 O7 C23 77.8(13) . . . . ?
O6 Ti2 O8 Ti3 -167.4(4) . . . . ?
O6 Ti2 O8 Ti7 46.5(5) . . . 3_666 ?
O7 Ti2 O4 Ti1 47.5(4) . . . . ?
O7 Ti2 O4 Ti6 -174.78(15) . . . 3_666 ?
O7 Ti2 O8 Ti3 -42.6(5) . . . . ?
O7 Ti2 O8 Ti7 171.26(16) . . . 3_666 ?
O8 Ti2 O4 Ti1 -55.5(4) . . . . ?
O8 Ti2 O4 Ti6 82.26(17) . . . 3_666 ?
O8 Ti2 O7 C23 -84.5(13) . . . . ?
O8 Ti3 O11 C26 176.6(7) . . . . ?
O8 Ti3 O12 Ti4 88.5(5) . . . . ?
O8 Ti3 O12 Ti5 -77.77(18) . . . . ?
O8 Ti7 O15 Ti4 7.3(6) 3_666 . . . ?
O8 Ti7 O17 C35 -167.4(5) 3_666 . . . ?
O10 Ti3 O8 Ti2 132.4(5) . . . . ?
O10 Ti3 O8 Ti7 -81.57(17) . . . 3_666 ?
O10 Ti3 O11 C26 86.9(8) . . . . ?
O10 Ti3 O12 Ti4 -150.4(4) . . . . ?
O10 Ti3 O12 Ti5 43.3(5) . . . . ?
O11 Ti3 O8 Ti2 38.2(5) . . . . ?
O11 Ti3 O8 Ti7 -175.79(16) . . . 3_666 ?
O11 Ti3 O12 Ti4 -23.3(5) . . . . ?
O11 Ti3 O12 Ti5 170.39(16) . . . . ?
O12 Ti3 O8 Ti2 -66.3(5) . . . . ?
O12 Ti3 O8 Ti7 79.72(17) . . . 3_666 ?
O12 Ti3 O11 C26 -75.6(8) . . . . ?
O12 Ti4 O13 C29 141.6(7) . . . . ?
O12 Ti4 O15 Ti7 -13.4(5) . . . . ?
O12 Ti4 O16 Ti6 83.5(2) . . . . ?
O12 Ti5 O20 Ti1 -175.74(13) . . . 3_666 ?
O12 Ti5 O20 Ti6 -70.21(19) . . . . ?
O12 Ti5 O21 Ti3 0.15(13) . . . . ?
O12 Ti5 O21 Ti7 104.27(18) . . . 3_666 ?
O13 Ti4 O15 Ti7 175.89(18) . . . . ?
O13 Ti4 O16 Ti6 -175.06(19) . . . . ?
O14 Ti1 O3 C20 31.0(11) . . . . ?
O14 Ti1 O4 Ti2 60.0(4) . . . . ?
O14 Ti1 O4 Ti6 -77.23(18) . . . 3_666 ?
O14 Ti4 O13 C29 -131.2(7) . . . . ?
O14 Ti4 O15 Ti7 -83.54(19) . . . . ?
O14 Ti4 O16 Ti6 12.5(5) . . . . ?
O14 Ti5 O20 Ti1 -0.55(13) 3_666 . . 3_666 ?
O14 Ti5 O20 Ti6 104.98(18) 3_666 . . . ?
O14 Ti5 O21 Ti3 -174.67(13) 3_666 . . . ?
O14 Ti5 O21 Ti7 -70.54(19) 3_666 . . 3_666 ?
O15 Ti4 O13 C29 -42.0(7) . . . . ?
O15 Ti4 O16 Ti6 -73.7(2) . . . . ?
O15 Ti7 O17 C35 13.7(6) . . . . ?
O16 Ti4 O13 C29 51.8(7) . . . . ?
O16 Ti4 O15 Ti7 73.8(2) . . . . ?
O16 Ti6 O19 C32 -40.7(7) . . . . ?
O17 Ti7 O15 Ti4 -176.44(18) . . . . ?
O18 Ti2 O4 Ti1 -132.8(4) 3_666 . . . ?
O18 Ti2 O4 Ti6 4.92(13) 3_666 . . 3_666 ?
O18 Ti2 O8 Ti3 141.0(5) 3_666 . . . ?
O18 Ti2 O8 Ti7 -5.13(13) 3_666 . . 3_666 ?
O18 Ti6 O16 Ti4 69.4(2) . . . . ?
O18 Ti6 O19 C32 62.1(7) . . . . ?
O18 Ti7 O15 Ti4 -71.05(19) . . . . ?
O18 Ti7 O17 C35 -89.9(5) . . . . ?
O19 Ti6 O16 Ti4 173.0(2) . . . . ?
O20 Ti1 O4 Ti2 136.7(4) 3_666 . . . ?
O20 Ti1 O4 Ti6 -0.56(13) 3_666 . . 3_666 ?
O20 Ti1 O14 Ti4 -168.1(5) 3_666 . . . ?
O20 Ti1 O14 Ti5 0.56(14) 3_666 . . 3_666 ?
O20 Ti5 O21 Ti3 99.72(16) . . . . ?
O20 Ti5 O21 Ti7 -156.15(17) . . . 3_666 ?
O20 Ti6 O16 Ti4 -77.3(2) . . . . ?
O20 Ti6 O19 C32 -141.9(7) . . . . ?
O21 Ti3 O8 Ti2 -143.1(5) . . . . ?
O21 Ti3 O8 Ti7 2.92(14) . . . 3_666 ?
O21 Ti3 O12 Ti4 166.5(5) . . . . ?
O21 Ti3 O12 Ti5 0.15(13) . . . . ?
O21 Ti5 O20 Ti1 98.21(16) . . . 3_666 ?
O21 Ti5 O20 Ti6 -156.26(17) . . . . ?
O21 Ti7 O15 Ti4 78.96(19) 3_666 . . . ?
O21 Ti7 O17 C35 114.8(5) 3_666 . . . ?
O22 Ti4 O15 Ti7 -6.31(17) . . . . ?
O22 Ti4 O16 Ti6 5.96(18) . . . . ?
O22 Ti5 O20 Ti1 -93.87(15) . . . 3_666 ?
O22 Ti5 O20 Ti1 -34.3(5) 3_666 . . 3_666 ?
O22 Ti5 O20 Ti6 11.67(18) . . . . ?
O22 Ti5 O20 Ti6 71.2(5) 3_666 . . . ?
O22 Ti5 O21 Ti3 -93.59(15) 3_666 . . . ?
O22 Ti5 O21 Ti3 -38.2(5) . . . . ?
O22 Ti5 O21 Ti7 65.9(5) . . . 3_666 ?
O22 Ti5 O21 Ti7 10.54(18) 3_666 . . 3_666 ?
O22 Ti6 O16 Ti4 -5.40(16) . . . . ?
O22 Ti7 O15 Ti4 5.84(15) . . . . ?
N1 Ti1 O3 C20 -58.3(11) . . . . ?
N1 Ti1 O4 Ti2 -171.8(4) . . . . ?
N1 Ti1 O4 Ti6 51.0(5) . . . 3_666 ?
N1 Ti1 O14 Ti4 105.8(5) . . . . ?
N1 Ti1 O14 Ti5 -85.54(18) . . . 3_666 ?
N1 C1 C2 C3 -0.5(12) . . . . ?
N1 C5 C6 O1 2.8(9) . . . . ?
N1 C5 C6 O2 -178.9(7) . . . . ?
N2 Ti2 O4 Ti1 170.6(4) . . . . ?
N2 Ti2 O4 Ti6 -51.6(6) . . . 3_666 ?
N2 Ti2 O7 C23 4.4(13) . . . . ?
N2 Ti2 O8 Ti3 -130.6(5) . . . . ?
N2 Ti2 O8 Ti7 83.24(17) . . . 3_666 ?
N2 C7 C8 C9 0.7(12) . . . . ?
N2 C11 C12 O5 178.0(6) . . . . ?
N2 C11 C12 O6 -3.4(8) . . . . ?
N3 Ti3 O8 Ti2 176.3(4) . . . . ?
N3 Ti3 O8 Ti7 -37.7(4) . . . 3_666 ?
N3 Ti3 O11 C26 13.1(8) . . . . ?
N3 Ti3 O12 Ti4 -113.7(5) . . . . ?
N3 Ti3 O12 Ti5 79.99(17) . . . . ?
N3 C13 C14 C15 0.2(11) . . . . ?
N3 C17 C18 O9 -178.3(6) . . . . ?
N3 C17 C18 O10 0.1(8) . . . . ?
C1 N1 C5 C4 0.2(10) . . . . ?
C1 N1 C5 C6 -178.9(6) . . . . ?
C1 C2 C3 C4 1.2(13) . . . . ?
C2 C3 C4 C5 -1.1(14) . . . . ?
C3 C4 C5 N1 0.4(13) . . . . ?
C3 C4 C5 C6 179.5(8) . . . . ?
C4 C5 C6 O1 -176.3(7) . . . . ?
C4 C5 C6 O2 2.0(12) . . . . ?
C5 N1 C1 C2 -0.1(10) . . . . ?
C7 N2 C11 C10 1.3(9) . . . . ?
C7 N2 C11 C12 177.2(6) . . . . ?
C7 C8 C9 C10 -0.2(12) . . . . ?
C8 C9 C10 C11 0.3(12) . . . . ?
C9 C10 C11 N2 -0.8(11) . . . . ?
C9 C10 C11 C12 -176.4(7) . . . . ?
C10 C11 C12 O5 -6.1(10) . . . . ?
C10 C11 C12 O6 172.6(6) . . . . ?
C11 N2 C7 C8 -1.2(10) . . . . ?
C13 N3 C17 C16 -0.1(10) . . . . ?
C13 N3 C17 C18 178.7(5) . . . . ?
C13 C14 C15 C16 -0.4(12) . . . . ?
C14 C15 C16 C17 0.4(12) . . . . ?
C15 C16 C17 N3 -0.1(11) . . . . ?
C15 C16 C17 C18 -178.8(7) . . . . ?
C16 C17 C18 O9 0.5(11) . . . . ?
C16 C17 C18 O10 178.9(6) . . . . ?
C17 N3 C13 C14 0.0(9) . . . . ?
C40 N5 C41 C42 -62.6(8) . . . . ?
C41 N5 C40 C39 -64.5(9) . . . . ?
